data_4074742
loop_
_publ_author_name
'Wei, Xiaolan'
'Carroll, Patrick J.'
'Sneddon, Larry G.'

_publ_section_title
;
 Ruthenium-Catalyzed Homo and Cross Metathesis Reactions of
 Alkenylpolyboranes:&#x00A0; New Routes to Functionalo-Carborane and
 Decaborane Derivatives
;
_journal_issue 3
_journal_name_full Organometallics
_journal_page_first 609
_journal_paper_doi 10.1021/om050851l
_journal_volume 25
_journal_year 2006
_chemical_formula_sum 'C11 H20 B10'
_chemical_formula_weight 260.37
_space_group_IT_number 2
_symmetry_cell_setting triclinic
_symmetry_Int_Tables_number 2
_symmetry_space_group_name_Hall '-P 1'
_symmetry_space_group_name_H-M 'P -1'
_atom_sites_solution_hydrogens geom
_atom_sites_solution_primary direct
_audit_creation_method SHELXL-97
_cell_angle_alpha 113.458(2)
_cell_angle_beta 94.507(2)
_cell_angle_gamma 100.690(2)
_cell_formula_units_Z 4
_cell_length_a 11.0159(11)
_cell_length_b 12.3665(15)
_cell_length_c 12.6098(15)
_cell_measurement_temperature 143(1)
_cell_volume 1526.2(3)
_computing_data_collection 'CrystalClear (Rigaku, 1999)'
_computing_data_reduction 'CrystalClear (Rigaku, 1999)'
_computing_structure_refinement 'SHELXL-97 (Sheldrick, 1997)'
_computing_structure_solution 'SIR97 (Altomare, 1999)'
_diffrn_ambient_temperature 143(1)
_diffrn_measured_fraction_theta_full 0.956
_diffrn_measured_fraction_theta_max 0.956
_diffrn_measurement_device 'CCD Area Detector'
_diffrn_measurement_device_type 'Rigaku Mercury'
_diffrn_measurement_method 'phi and omega rotations'
_diffrn_radiation_monochromator graphite
_diffrn_radiation_source 'rotating anode'
_diffrn_radiation_type MoK\a
_diffrn_radiation_wavelength 0.71069
_diffrn_reflns_av_R_equivalents 0.0199
_diffrn_reflns_av_sigmaI/netI 0.0311
_diffrn_reflns_limit_h_max 13
_diffrn_reflns_limit_h_min -11
_diffrn_reflns_limit_k_max 14
_diffrn_reflns_limit_k_min -13
_diffrn_reflns_limit_l_max 14
_diffrn_reflns_limit_l_min -14
_diffrn_reflns_number 12440
_diffrn_reflns_theta_full 25.34
_diffrn_reflns_theta_max 25.34
_diffrn_reflns_theta_min 2.64
_exptl_absorpt_coefficient_mu 0.054
_exptl_absorpt_correction_type none
_exptl_crystal_density_diffrn 1.133
_exptl_crystal_density_method 'not measured'
_exptl_crystal_F_000 544
_exptl_crystal_size_max 0.38
_exptl_crystal_size_mid 0.27
_exptl_crystal_size_min 0.15
_refine_diff_density_max 0.239
_refine_diff_density_min -0.245
_refine_diff_density_rms 0.037
_refine_ls_extinction_method none
_refine_ls_goodness_of_fit_ref 1.059
_refine_ls_hydrogen_treatment constr
_refine_ls_matrix_type full
_refine_ls_number_parameters 520
_refine_ls_number_reflns 5353
_refine_ls_number_restraints 112
_refine_ls_restrained_S_all 1.053
_refine_ls_R_factor_all 0.0638
_refine_ls_R_factor_gt 0.0525
_refine_ls_shift/su_max 0.000
_refine_ls_shift/su_mean 0.000
_refine_ls_structure_factor_coef Fsqd
_refine_ls_weighting_details 'calc w=1/[\s^2^(Fo^2^)+(0.0715P)^2^+0.4295P] where P=(Fo^2^+2Fc^2^)/3'
_refine_ls_weighting_scheme calc
_refine_ls_wR_factor_gt 0.1312
_refine_ls_wR_factor_ref 0.1401
_reflns_number_gt 4501
_reflns_number_total 5353
_reflns_threshold_expression >2sigma(I)
_cod_data_source_file om050851lsi20051002_080252.cif
_cod_data_source_block cmpd5
_cod_depositor_comments
;
The following automatic conversions were performed:
'_atom_site_symetry_multiplicity' tag replaced with
'_atom_site_symmetry_multiplicity'.

Automatic conversion script
Id: cif_correct_tags 1440 2010-10-19 06:21:57Z saulius 
;
_cod_original_sg_symbol_H-M 'P -1       '
_cod_database_code 4074742

loop_
_symmetry_equiv_pos_as_xyz
'x, y, z'
'-x, -y, -z'

loop_
_atom_site_label
_atom_site_type_symbol
_atom_site_fract_x
_atom_site_fract_y
_atom_site_fract_z
_atom_site_U_iso_or_equiv
_atom_site_adp_type
_atom_site_occupancy
_atom_site_symmetry_multiplicity
_atom_site_calc_flag
_atom_site_refinement_flags
_atom_site_disorder_assembly
_atom_site_disorder_group
C1 C 0.52262(13) 0.74606(14) 0.95362(13) 0.0244(3) Uani 1 1 d . A .
C2 C 0.65183(14) 0.73587(15) 0.89692(14) 0.0262(4) Uani 1 1 d . . .
B3 B 0.63424(16) 0.87737(17) 0.98376(16) 0.0282(4) Uani 1 1 d . . .
B4 B 0.55664(16) 0.85503(17) 1.09402(16) 0.0281(4) Uani 1 1 d . . .
B5 B 0.52652(16) 0.69856(17) 1.06374(15) 0.0267(4) Uani 1 1 d . . .
B6 B 0.58573(17) 0.62240(17) 0.93417(17) 0.0287(4) Uani 1 1 d . . .
B7 B 0.78042(16) 0.83687(17) 0.99114(17) 0.0292(4) Uani 1 1 d . . .
B8 B 0.72164(17) 0.91386(18) 1.12153(17) 0.0319(4) Uani 1 1 d . . .
B9 B 0.65531(17) 0.80304(19) 1.17167(16) 0.0324(4) Uani 1 1 d . . .
B10 B 0.67295(17) 0.65844(18) 1.07191(17) 0.0315(4) Uani 1 1 d . . .
B11 B 0.75031(17) 0.68050(18) 0.96119(17) 0.0311(4) Uani 1 1 d . . .
B12 B 0.79399(17) 0.79169(19) 1.10820(17) 0.0326(4) Uani 1 1 d . . .
C13 C 0.39822(14) 0.71852(17) 0.87419(14) 0.0353(4) Uani 1 1 d . . .
H13A H 0.3655 0.6312 0.8370 0.047 Uiso 0.778(4) 1 calc PR A 1
H13B H 0.3394 0.7531 0.9232 0.047 Uiso 0.778(4) 1 calc PR A 1
H13X H 0.3462 0.6441 0.8703 0.047 Uiso 0.222(4) 1 calc PR A 2
H13Y H 0.3565 0.7829 0.9119 0.047 Uiso 0.222(4) 1 calc PR A 2
C14 C 0.4016(2) 0.7635(2) 0.7804(2) 0.0288(6) Uani 0.778(4) 1 d PU A 1
H14 H 0.4209 0.8470 0.8039 0.038 Uiso 0.778(4) 1 calc PR A 1
C15 C 0.37911(19) 0.6934(2) 0.6665(2) 0.0282(6) Uani 0.778(4) 1 d PU A 1
H15 H 0.3647 0.6102 0.6443 0.038 Uiso 0.778(4) 1 calc PR A 1
C16 C 0.37455(14) 0.73400(17) 0.57016(13) 0.0283(6) Uani 0.778(4) 1 d PGU A 1
C17 C 0.37727(16) 0.85428(15) 0.59373(11) 0.0348(6) Uani 0.778(4) 1 d PGU A 1
H17 H 0.3788 0.9098 0.6700 0.046 Uiso 0.778(4) 1 calc PR A 1
C18 C 0.37774(16) 0.89153(11) 0.50326(14) 0.0360(7) Uani 0.778(4) 1 d PGU A 1
H18 H 0.3796 0.9720 0.5190 0.048 Uiso 0.778(4) 1 calc PR A 1
C19 C 0.37549(14) 0.80850(15) 0.38922(12) 0.0328(7) Uani 0.778(4) 1 d PGU A 1
H19 H 0.3758 0.8334 0.3287 0.044 Uiso 0.778(4) 1 calc PR A 1
C20 C 0.37277(16) 0.68821(13) 0.36566(11) 0.0346(7) Uani 0.778(4) 1 d PGU A 1
H20 H 0.3713 0.6327 0.2894 0.046 Uiso 0.778(4) 1 calc PR A 1
C21 C 0.37230(16) 0.65096(12) 0.45613(15) 0.0325(6) Uani 0.778(4) 1 d PGU A 1
H21 H 0.3705 0.5705 0.4404 0.043 Uiso 0.778(4) 1 calc PR A 1
C14' C 0.4019(3) 0.7050(3) 0.7519(2) 0.033(2) Uani 0.222(4) 1 d PGU A 2
H14' H 0.4231 0.6353 0.7014 0.044 Uiso 0.222(4) 1 calc PR A 2
C15' C 0.3790(2) 0.7787(3) 0.70707(14) 0.034(2) Uani 0.222(4) 1 d PGU A 2
H15' H 0.3641 0.8512 0.7591 0.045 Uiso 0.222(4) 1 calc PR A 2
C16' C 0.37365(7) 0.76211(17) 0.58402(15) 0.025(2) Uani 0.222(4) 1 d PGU A 2
C17' C 0.37749(9) 0.86535(17) 0.56408(16) 0.026(2) Uani 0.222(4) 1 d PGU A 2
H17' H 0.3806 0.9392 0.6263 0.035 Uiso 0.222(4) 1 calc PR A 2
C18' C 0.37667(10) 0.85816(18) 0.45117(16) 0.028(2) Uani 0.222(4) 1 d PGU A 2
H18' H 0.3792 0.9272 0.4378 0.038 Uiso 0.222(4) 1 calc PR A 2
C19' C 0.37201(8) 0.74772(19) 0.35819(15) 0.036(3) Uani 0.222(4) 1 d PGU A 2
H19' H 0.3715 0.7429 0.2826 0.048 Uiso 0.222(4) 1 calc PR A 2
C20' C 0.36817(5) 0.64448(17) 0.37812(14) 0.043(3) Uani 0.222(4) 1 d PGU A 2
H20' H 0.3651 0.5706 0.3159 0.057 Uiso 0.222(4) 1 calc PR A 2
C21' C 0.36899(5) 0.65167(16) 0.49104(15) 0.034(2) Uani 0.222(4) 1 d PGU A 2
H21' H 0.3664 0.5826 0.5044 0.045 Uiso 0.222(4) 1 calc PR A 2
C22 C 0.94594(5) 0.72612(6) 0.46617(5) 0.0258(3) Uani 1 1 d G B .
C23 C 0.86985(6) 0.82986(6) 0.46463(6) 0.0331(4) Uani 1 1 d G . .
B24 B 0.78668(6) 0.68363(6) 0.41922(5) 0.0287(4) Uani 1 1 d G . .
B25 B 0.85840(7) 0.62745(5) 0.50997(7) 0.0287(4) Uani 1 1 d G . .
B26 B 0.98725(6) 0.74374(7) 0.60664(6) 0.0279(4) Uani 1 1 d G . .
B27 B 0.99515(5) 0.87117(6) 0.57488(6) 0.0288(4) Uani 1 1 d G . .
B28 B 0.72726(6) 0.80756(7) 0.50732(7) 0.0295(4) Uani 1 1 d G . .
B29 B 0.71872(5) 0.67879(6) 0.53907(7) 0.0283(4) Uani 1 1 d G . .
B30 B 0.84315(7) 0.71628(8) 0.65607(6) 0.0295(4) Uani 1 1 d G . .
B31 B 0.92931(7) 0.86839(7) 0.69651(5) 0.0305(4) Uani 1 1 d G . .
B32 B 0.85714(7) 0.92391(5) 0.60337(7) 0.0303(4) Uani 1 1 d G . .
B33 B 0.76232(6) 0.82762(7) 0.65450(6) 0.0281(4) Uani 1 1 d G . .
C34 C 1.03340(8) 0.68812(9) 0.37661(7) 0.0360(4) Uani 1 1 d G . .
H34A H 1.0376 0.7391 0.3345 0.048 Uiso 0.510(7) 1 calc PR B 3
H34B H 1.1169 0.7038 0.4187 0.048 Uiso 0.510(7) 1 calc PR B 3
H34X H 1.0733 0.7590 0.3658 0.048 Uiso 0.490(7) 1 calc PR B 4
H34Y H 1.0989 0.6621 0.4094 0.048 Uiso 0.490(7) 1 calc PR B 4
C35 C 0.9977(4) 0.5610(5) 0.2909(5) 0.0293(12) Uani 0.510(7) 1 d P B 3
H35 H 1.0132 0.5036 0.3171 0.039 Uiso 0.510(7) 1 calc PR B 3
C36 C 0.9451(3) 0.5198(4) 0.1793(4) 0.0266(12) Uani 0.510(7) 1 d P B 3
H36 H 0.9293 0.5783 0.1548 0.035 Uiso 0.510(7) 1 calc PR B 3
C37 C 0.9087(7) 0.3939(3) 0.0897(4) 0.0235(14) Uani 0.510(7) 1 d PG B 3
C38 C 0.9178(5) 0.2989(5) 0.1200(3) 0.0305(14) Uani 0.510(7) 1 d PG B 3
H38 H 0.9470 0.3150 0.1972 0.040 Uiso 0.510(7) 1 calc PR B 3
C39 C 0.8830(4) 0.1800(4) 0.0349(6) 0.0351(14) Uani 0.510(7) 1 d PG B 3
H39 H 0.8891 0.1164 0.0552 0.047 Uiso 0.510(7) 1 calc PR B 3
C40 C 0.8392(4) 0.1560(3) -0.0805(4) 0.0359(17) Uani 0.510(7) 1 d PG B 3
H40 H 0.8160 0.0764 -0.1374 0.048 Uiso 0.510(7) 1 calc PR B 3
C41 C 0.8302(4) 0.2510(6) -0.1108(2) 0.0359(16) Uani 0.510(7) 1 d PG B 3
H41 H 0.8009 0.2350 -0.1881 0.048 Uiso 0.510(7) 1 calc PR B 3
C42 C 0.8649(6) 0.3700(4) -0.0258(5) 0.0268(13) Uani 0.510(7) 1 d PG B 3
H42 H 0.8589 0.4335 -0.0460 0.036 Uiso 0.510(7) 1 calc PR B 3
C35' C 0.9742(4) 0.5901(5) 0.2598(5) 0.0288(12) Uani 0.490(7) 1 d P B 4
H35' H 0.9307 0.6127 0.2089 0.038 Uiso 0.490(7) 1 calc PR B 4
C36' C 0.9763(3) 0.4751(4) 0.2203(4) 0.0274(12) Uani 0.490(7) 1 d P B 4
H36' H 1.0179 0.4524 0.2722 0.036 Uiso 0.490(7) 1 calc PR B 4
C37' C 0.9204(7) 0.3774(4) 0.1030(3) 0.0221(14) Uani 0.490(7) 1 d PG B 4
C38' C 0.9147(5) 0.2578(5) 0.0844(4) 0.0237(13) Uani 0.490(7) 1 d PG B 4
H38' H 0.9457 0.2406 0.1451 0.031 Uiso 0.490(7) 1 calc PR B 4
C39' C 0.8628(4) 0.1640(2) -0.0251(5) 0.0328(17) Uani 0.490(7) 1 d PG B 4
H39' H 0.8589 0.0840 -0.0375 0.044 Uiso 0.490(7) 1 calc PR B 4
C40' C 0.8165(3) 0.1898(4) -0.1159(3) 0.0326(15) Uani 0.490(7) 1 d PG B 4
H40' H 0.7818 0.1271 -0.1891 0.043 Uiso 0.490(7) 1 calc PR B 4
C41' C 0.8222(4) 0.3094(6) -0.0973(4) 0.0307(13) Uani 0.490(7) 1 d PG B 4
H41' H 0.7913 0.3266 -0.1580 0.041 Uiso 0.490(7) 1 calc PR B 4
C42' C 0.8742(6) 0.4032(3) 0.0122(5) 0.0253(13) Uani 0.490(7) 1 d PG B 4
H42' H 0.8780 0.4832 0.0246 0.034 Uiso 0.490(7) 1 calc PR B 4
H2 H 0.6418(16) 0.7159(15) 0.8143(16) 0.033(4) Uiso 1 1 d . . .
H3 H 0.6132(16) 0.9362(16) 0.9433(15) 0.036(5) Uiso 1 1 d . . .
H4 H 0.4834(17) 0.9049(16) 1.1256(15) 0.039(5) Uiso 1 1 d . . .
H5 H 0.4380(16) 0.6552(15) 1.0744(14) 0.032(4) Uiso 1 1 d . . .
H6 H 0.5368(17) 0.5367(17) 0.8622(15) 0.039(5) Uiso 1 1 d . . .
H7 H 0.8539(16) 0.8757(15) 0.9541(15) 0.036(5) Uiso 1 1 d . . .
H8 H 0.7656(18) 1.0108(18) 1.1825(17) 0.050(5) Uiso 1 1 d . . .
H9 H 0.6541(16) 0.8245(15) 1.2645(15) 0.037(5) Uiso 1 1 d . . .
H10 H 0.6822(17) 0.5865(16) 1.0975(15) 0.041(5) Uiso 1 1 d . . .
H11 H 0.8044(17) 0.6208(16) 0.9034(15) 0.041(5) Uiso 1 1 d . . .
H12 H 0.8862(17) 0.8083(16) 1.1600(15) 0.042(5) Uiso 1 1 d . . .
H23 H 0.8862(16) 0.8591(16) 0.3979(15) 0.038(5) Uiso 1 1 d . . .
H24 H 0.7551(17) 0.6334(16) 0.3289(15) 0.040(5) Uiso 1 1 d . . .
H25 H 0.8637(17) 0.5334(16) 0.4701(15) 0.042(5) Uiso 1 1 d . . .
H26 H 1.0750(16) 0.7216(15) 0.6254(14) 0.036(5) Uiso 1 1 d . . .
H27 H 1.0799(17) 0.9241(16) 0.5708(15) 0.038(5) Uiso 1 1 d . . .
H28 H 0.6510(17) 0.8282(16) 0.4672(15) 0.039(5) Uiso 1 1 d . . .
H29 H 0.6289(17) 0.6143(16) 0.5231(15) 0.039(5) Uiso 1 1 d . . .
H30 H 0.8329(16) 0.6738(15) 0.7191(14) 0.035(4) Uiso 1 1 d . . .
H31 H 0.9761(17) 0.9283(17) 0.7836(16) 0.046(5) Uiso 1 1 d . . .
H32 H 0.8613(17) 1.0166(17) 0.6219(15) 0.043(5) Uiso 1 1 d . . .
H33 H 0.7006(16) 0.8625(15) 0.7179(14) 0.034(4) Uiso 1 1 d . . .

loop_
_atom_site_aniso_label
_atom_site_aniso_U_11
_atom_site_aniso_U_22
_atom_site_aniso_U_33
_atom_site_aniso_U_23
_atom_site_aniso_U_13
_atom_site_aniso_U_12
C1 0.0212(7) 0.0317(9) 0.0258(8) 0.0162(7) 0.0079(6) 0.0078(6)
C2 0.0242(8) 0.0327(9) 0.0271(9) 0.0166(7) 0.0096(6) 0.0083(7)
B3 0.0259(9) 0.0296(10) 0.0355(10) 0.0185(8) 0.0092(7) 0.0087(7)
B4 0.0265(9) 0.0311(10) 0.0293(9) 0.0134(8) 0.0090(7) 0.0098(8)
B5 0.0262(9) 0.0346(10) 0.0287(9) 0.0209(8) 0.0093(7) 0.0094(8)
B6 0.0277(9) 0.0281(10) 0.0341(10) 0.0154(9) 0.0098(8) 0.0079(8)
B7 0.0220(8) 0.0343(10) 0.0375(10) 0.0203(9) 0.0085(7) 0.0079(7)
B8 0.0273(9) 0.0332(11) 0.0331(10) 0.0125(9) 0.0048(8) 0.0058(8)
B9 0.0283(9) 0.0452(12) 0.0275(10) 0.0186(9) 0.0048(7) 0.0096(8)
B10 0.0291(9) 0.0391(11) 0.0402(11) 0.0277(9) 0.0112(8) 0.0130(8)
B11 0.0275(9) 0.0348(11) 0.0421(11) 0.0235(9) 0.0126(8) 0.0132(8)
B12 0.0254(9) 0.0428(12) 0.0356(10) 0.0218(9) 0.0044(8) 0.0100(8)
C13 0.0231(8) 0.0539(11) 0.0337(9) 0.0242(9) 0.0045(7) 0.0068(7)
C14 0.0273(11) 0.0310(16) 0.0299(13) 0.0132(12) 0.0020(9) 0.0113(11)
C15 0.0286(11) 0.0260(12) 0.0306(13) 0.0138(10) 0.0012(9) 0.0051(9)
C16 0.0222(13) 0.0343(13) 0.0318(14) 0.0170(11) 0.0033(11) 0.0085(10)
C17 0.0397(14) 0.0332(15) 0.0325(13) 0.0148(11) 0.0056(10) 0.0089(11)
C18 0.0370(13) 0.0334(14) 0.0372(18) 0.0157(13) 0.0009(11) 0.0074(11)
C19 0.0298(12) 0.0389(19) 0.0297(15) 0.0184(14) -0.0032(11) 0.0025(11)
C20 0.0352(13) 0.0381(17) 0.0294(13) 0.0132(12) 0.0051(10) 0.0091(12)
C21 0.0344(14) 0.0313(14) 0.0313(14) 0.0120(10) 0.0026(10) 0.0105(11)
C14' 0.029(4) 0.030(5) 0.036(6) 0.008(4) 0.003(4) 0.010(4)
C15' 0.030(4) 0.048(6) 0.024(4) 0.014(4) 0.002(3) 0.015(4)
C16' 0.024(4) 0.028(4) 0.013(3) 0.002(3) 0.002(3) -0.004(3)
C17' 0.027(3) 0.031(4) 0.022(3) 0.013(3) -0.002(3) 0.007(3)
C18' 0.030(3) 0.028(4) 0.025(4) 0.015(3) -0.008(3) 0.000(3)
C19' 0.031(4) 0.046(5) 0.031(4) 0.013(3) 0.006(3) 0.016(4)
C20' 0.043(4) 0.043(4) 0.040(4) 0.015(3) 0.009(3) 0.010(3)
C21' 0.031(4) 0.036(4) 0.032(4) 0.010(3) 0.016(3) 0.009(3)
C22 0.0271(8) 0.0251(8) 0.0251(8) 0.0105(7) 0.0058(6) 0.0060(6)
C23 0.0392(9) 0.0321(9) 0.0310(9) 0.0153(8) 0.0064(7) 0.0107(7)
B24 0.0294(9) 0.0293(10) 0.0270(10) 0.0106(8) 0.0045(7) 0.0089(8)
B25 0.0247(8) 0.0257(10) 0.0396(10) 0.0174(8) 0.0080(7) 0.0059(7)
B26 0.0245(9) 0.0341(10) 0.0286(9) 0.0162(8) 0.0043(7) 0.0080(8)
B27 0.0312(9) 0.0272(10) 0.0266(9) 0.0104(8) 0.0079(7) 0.0044(8)
B28 0.0316(9) 0.0319(10) 0.0307(10) 0.0165(8) 0.0059(8) 0.0128(8)
B29 0.0226(9) 0.0275(10) 0.0366(10) 0.0154(8) 0.0054(7) 0.0062(7)
B30 0.0261(9) 0.0395(11) 0.0326(10) 0.0227(9) 0.0085(7) 0.0118(8)
B31 0.0301(9) 0.0365(11) 0.0220(9) 0.0100(8) 0.0055(7) 0.0060(8)
B32 0.0397(10) 0.0228(10) 0.0305(10) 0.0120(8) 0.0104(8) 0.0088(8)
B33 0.0274(9) 0.0320(10) 0.0289(10) 0.0152(8) 0.0080(7) 0.0093(8)
C34 0.0317(9) 0.0352(10) 0.0332(9) 0.0071(8) 0.0127(7) 0.0034(7)
C35 0.033(2) 0.028(3) 0.031(3) 0.013(2) 0.0103(19) 0.0139(17)
C36 0.0267(17) 0.027(2) 0.032(3) 0.015(2) 0.0119(16) 0.0094(15)
C37 0.017(2) 0.027(2) 0.030(3) 0.014(2) 0.0091(19) 0.0077(19)
C38 0.0262(19) 0.024(3) 0.035(2) 0.008(3) -0.001(2) 0.004(2)
C39 0.025(2) 0.035(3) 0.047(4) 0.017(3) 0.008(3) 0.010(2)
C40 0.029(3) 0.032(3) 0.033(5) 0.001(3) 0.010(3) 0.005(2)
C41 0.038(2) 0.044(5) 0.026(2) 0.015(3) 0.0069(17) 0.010(3)
C42 0.027(2) 0.033(3) 0.018(3) 0.009(3) 0.002(3) 0.005(2)
C35' 0.031(2) 0.033(3) 0.029(3) 0.017(3) 0.0107(18) 0.0117(18)
C36' 0.0256(17) 0.032(3) 0.030(2) 0.017(2) 0.0038(14) 0.0106(15)
C37' 0.020(2) 0.030(3) 0.021(2) 0.014(2) 0.0042(17) 0.009(2)
C38' 0.024(2) 0.019(4) 0.028(3) 0.010(3) 0.001(2) 0.006(3)
C39' 0.033(2) 0.027(2) 0.035(5) 0.009(3) 0.005(3) 0.0103(19)
C40' 0.031(2) 0.035(4) 0.030(3) 0.011(3) 0.0075(18) 0.009(2)
C41' 0.028(2) 0.034(4) 0.029(3) 0.013(3) 0.0054(18) 0.007(2)
C42' 0.024(2) 0.032(2) 0.019(3) 0.010(2) 0.003(2) 0.006(2)

loop_
_atom_type_symbol
_atom_type_description
_atom_type_scat_dispersion_real
_atom_type_scat_dispersion_imag
_atom_type_scat_source
C C 0.0033 0.0016 'International Tables Vol C Tables 4.2.6.8 and 6.1.1.4'
H H 0.0000 0.0000 'International Tables Vol C Tables 4.2.6.8 and 6.1.1.4'
B B 0.0013 0.0007 'International Tables Vol C Tables 4.2.6.8 and 6.1.1.4'

loop_
_geom_angle_atom_site_label_1
_geom_angle_atom_site_label_2
_geom_angle_atom_site_label_3
_geom_angle
C13 C1 C2 119.69(12)
C13 C1 B4 122.07(13)
C2 C1 B4 109.90(12)
C13 C1 B5 119.55(12)
C2 C1 B5 109.77(11)
B4 C1 B5 62.71(10)
C13 C1 B3 119.26(13)
C2 C1 B3 60.94(9)
B4 C1 B3 62.24(10)
B5 C1 B3 113.88(12)
C13 C1 B6 115.62(14)
C2 C1 B6 60.69(9)
B4 C1 B6 113.61(12)
B5 C1 B6 62.07(10)
B3 C1 B6 113.39(11)
C1 C2 B7 112.65(12)
C1 C2 B11 112.59(12)
B7 C2 B11 63.10(11)
C1 C2 B6 62.20(9)
B7 C2 B6 115.40(13)
B11 C2 B6 62.74(10)
C1 C2 B3 61.93(10)
B7 C2 B3 62.93(10)
B11 C2 B3 115.36(13)
B6 C2 B3 115.51(12)
C1 C2 H2 115.0(10)
B7 C2 H2 121.5(10)
B11 C2 H2 122.1(10)
B6 C2 H2 115.8(10)
B3 C2 H2 115.1(10)
C2 B3 C1 57.14(9)
C2 B3 B8 104.32(12)
C1 B3 B8 105.16(12)
C2 B3 B4 103.69(12)
C1 B3 B4 58.17(10)
B8 B3 B4 60.42(10)
C2 B3 B7 58.08(10)
C1 B3 B7 104.88(12)
B8 B3 B7 60.48(10)
B4 B3 B7 108.24(12)
C2 B3 H3 119.3(9)
C1 B3 H3 118.0(9)
B8 B3 H3 130.1(9)
B4 B3 H3 123.9(9)
B7 B3 H3 124.2(9)
C1 B4 B3 59.59(10)
C1 B4 B9 105.27(12)
B3 B4 B9 108.04(12)
C1 B4 B5 58.85(10)
B3 B4 B5 108.57(12)
B9 B4 B5 60.01(10)
C1 B4 B8 105.49(12)
B3 B4 B8 59.44(10)
B9 B4 B8 60.50(10)
B5 B4 B8 108.55(12)
C1 B4 H4 116.6(9)
B3 B4 H4 118.8(9)
B9 B4 H4 128.2(9)
B5 B4 H4 118.6(9)
B8 B4 H4 128.0(10)
C1 B5 B9 104.90(12)
C1 B5 B6 59.61(9)
B9 B5 B6 107.75(12)
C1 B5 B4 58.45(9)
B9 B5 B4 59.94(11)
B6 B5 B4 108.13(12)
C1 B5 B10 105.34(11)
B9 B5 B10 60.36(11)
B6 B5 B10 59.37(10)
B4 B5 B10 108.22(13)
C1 B5 H5 115.7(9)
B9 B5 H5 129.6(9)
B6 B5 H5 117.9(9)
B4 B5 H5 119.1(9)
B10 B5 H5 128.5(9)
C2 B6 C1 57.11(9)
C2 B6 B10 104.47(13)
C1 B6 B10 105.19(13)
C2 B6 B11 58.33(9)
C1 B6 B11 104.96(13)
B10 B6 B11 60.33(10)
C2 B6 B5 103.97(12)
C1 B6 B5 58.32(9)
B10 B6 B5 60.46(10)
B11 B6 B5 108.32(14)
C2 B6 H6 116.5(9)
C1 B6 H6 116.3(9)
B10 B6 H6 132.7(9)
B11 B6 H6 123.8(9)
B5 B6 H6 125.1(9)
C2 B7 B11 58.50(10)
C2 B7 B3 58.99(10)
B11 B7 B3 108.32(13)
C2 B7 B12 104.04(13)
B11 B7 B12 59.83(11)
B3 B7 B12 107.77(12)
C2 B7 B8 104.07(12)
B11 B7 B8 108.20(13)
B3 B7 B8 59.25(10)
B12 B7 B8 60.41(10)
C2 B7 H7 117.6(9)
B11 B7 H7 120.1(9)
B3 B7 H7 117.3(9)
B12 B7 H7 129.6(9)
B8 B7 H7 127.4(9)
B3 B8 B4 60.14(10)
B3 B8 B7 60.27(10)
B4 B8 B7 107.86(13)
B3 B8 B9 107.90(13)
B4 B8 B9 59.62(10)
B7 B8 B9 107.44(14)
B3 B8 B12 108.01(13)
B4 B8 B12 107.39(13)
B7 B8 B12 59.70(10)
B9 B8 B12 59.68(10)
B3 B8 H8 120.4(10)
B4 B8 H8 121.4(10)
B7 B8 H8 121.8(10)
B9 B8 H8 122.8(10)
B12 B8 H8 123.0(10)
B4 B9 B5 60.05(10)
B4 B9 B12 108.02(13)
B5 B9 B12 108.06(13)
B4 B9 B10 108.01(13)
B5 B9 B10 59.97(10)
B12 B9 B10 60.06(11)
B4 B9 B8 59.87(10)
B5 B9 B8 108.09(12)
B12 B9 B8 60.23(10)
B10 B9 B8 108.26(13)
B4 B9 H9 121.1(9)
B5 B9 H9 120.1(9)
B12 B9 H9 123.0(9)
B10 B9 H9 121.3(9)
B8 B9 H9 122.7(9)
B6 B10 B11 60.18(10)
B6 B10 B5 60.18(10)
B11 B10 B5 107.97(12)
B6 B10 B12 107.95(13)
B11 B10 B12 59.70(11)
B5 B10 B12 107.65(13)
B6 B10 B9 107.85(13)
B11 B10 B9 107.52(13)
B5 B10 B9 59.67(10)
B12 B10 B9 59.83(11)
B6 B10 H10 119.4(10)
B11 B10 H10 121.9(9)
B5 B10 H10 120.4(10)
B12 B10 H10 124.1(10)
B9 B10 H10 123.4(9)
C2 B11 B12 104.23(13)
C2 B11 B6 58.93(10)
B12 B11 B6 108.00(13)
C2 B11 B7 58.40(10)
B12 B11 B7 60.19(11)
B6 B11 B7 108.36(12)
C2 B11 B10 104.29(12)
B12 B11 B10 60.44(11)
B6 B11 B10 59.49(10)
B7 B11 B10 108.59(13)
C2 B11 H11 116.8(9)
B12 B11 H11 130.6(9)
B6 B11 H11 116.1(10)
B7 B11 H11 120.5(10)
B10 B11 H11 127.2(9)
B11 B12 B7 59.98(11)
B11 B12 B9 107.87(13)
B7 B12 B9 107.92(12)
B11 B12 B10 59.86(11)
B7 B12 B10 107.95(13)
B9 B12 B10 60.11(11)
B11 B12 B8 107.91(13)
B7 B12 B8 59.89(10)
B9 B12 B8 60.09(11)
B10 B12 B8 108.19(13)
B11 B12 H12 121.6(9)
B7 B12 H12 120.7(10)
B9 B12 H12 122.6(9)
B10 B12 H12 122.6(9)
B8 B12 H12 121.2(10)
C14' C13 C14 25.89(15)
C14' C13 C1 118.00(17)
C14 C13 C1 116.67(15)
C15 C14 C13 124.9(2)
C14 C15 C16 126.7(2)
C17 C16 C21 120.0
C17 C16 C15 120.81(14)
C21 C16 C15 119.14(14)
C16 C17 C18 120.0
C19 C18 C17 120.0
C18 C19 C20 120.0
C21 C20 C19 120.0
C20 C21 C16 120.0
C15' C14' C13 128.0(2)
C14' C15' C16' 128.34(10)
C17' C16' C21' 120.0
C17' C16' C15' 116.43(15)
C21' C16' C15' 123.55(15)
C16' C17' C18' 120.0
C17' C18' C19' 120.0
C20' C19' C18' 120.0
C21' C20' C19' 120.0
C20' C21' C16' 120.0
C34 C22 C23 117.9
C34 C22 B25 122.9
C23 C22 B25 110.3
C34 C22 B26 120.5
C23 C22 B26 110.5
B25 C22 B26 62.6
C34 C22 B24 119.4
C23 C22 B24 60.6
B25 C22 B24 62.0
B26 C22 B24 113.2
C34 C22 B27 115.6
C23 C22 B27 61.2
B25 C22 B27 113.3
B26 C22 B27 61.9
B24 C22 B27 112.8
C22 C23 B32 111.1
C22 C23 B24 61.3
B32 C23 B24 113.9
C22 C23 B28 111.4
B32 C23 B28 62.7
B24 C23 B28 62.5
C22 C23 B27 61.0
B32 C23 B27 62.1
B24 C23 B27 113.1
B28 C23 B27 113.7
C22 C23 H23 114.3(9)
B32 C23 H23 123.8(9)
B24 C23 H23 116.1(10)
B28 C23 H23 123.7(9)
B27 C23 H23 116.2(10)
C23 B24 C22 58.1
C23 B24 B29 105.8
C22 B24 B29 106.0
C23 B24 B25 105.5
C22 B24 B25 58.6
B29 B24 B25 60.8
C23 B24 B28 58.8
C22 B24 B28 105.9
B29 B24 B28 60.5
B25 B24 B28 109.1
C23 B24 H24 117.0(10)
C22 B24 H24 117.0(10)
B29 B24 H24 130.4(10)
B25 B24 H24 123.9(9)
B28 B24 H24 123.5(9)
C22 B25 B24 59.4
C22 B25 B30 105.3
B24 B25 B30 107.5
C22 B25 B26 58.8
B24 B25 B26 108.0
B30 B25 B26 60.1
C22 B25 B29 105.5
B24 B25 B29 59.4
B30 B25 B29 60.2
B26 B25 B29 108.3
C22 B25 H25 117.8(9)
B24 B25 H25 117.2(9)
B30 B25 H25 128.9(9)
B26 B25 H25 121.7(9)
B29 B25 H25 125.4(10)
C22 B26 B27 59.3
C22 B26 B25 58.6
B27 B26 B25 108.0
C22 B26 B30 105.0
B27 B26 B30 107.7
B25 B26 B30 59.9
C22 B26 B31 105.5
B27 B26 B31 59.5
B25 B26 B31 108.4
B30 B26 B31 60.5
C22 B26 H26 116.0(9)
B27 B26 H26 117.5(9)
B25 B26 H26 119.9(9)
B30 B26 H26 129.7(9)
B31 B26 H26 127.6(9)
C22 B27 C23 57.8
C22 B27 B31 105.9
C23 B27 B31 105.5
C22 B27 B26 58.8
C23 B27 B26 105.3
B31 B27 B26 60.6
C22 B27 B32 105.5
C23 B27 B32 58.5
B31 B27 B32 60.7
B26 B27 B32 109.0
C22 B27 H27 116.7(9)
C23 B27 H27 117.8(9)
B31 B27 H27 130.4(9)
B26 B27 H27 123.2(9)
B32 B27 H27 124.3(9)
C23 B28 B33 104.9
C23 B28 B24 58.7
B33 B28 B24 107.2
C23 B28 B32 58.5
B33 B28 B32 60.3
B24 B28 B32 107.4
C23 B28 B29 104.7
B33 B28 B29 60.2
B24 B28 B29 59.2
B32 B28 B29 108.3
C23 B28 H28 118.4(9)
B33 B28 H28 128.6(9)
B24 B28 H28 118.1(9)
B32 B28 H28 121.3(10)
B29 B28 H28 125.9(10)
B24 B29 B28 60.2
B24 B29 B33 107.6
B28 B29 B33 59.7
B24 B29 B25 59.8
B28 B29 B25 108.0
B33 B29 B25 107.6
B24 B29 B30 107.4
B28 B29 B30 107.7
B33 B29 B30 59.9
B25 B29 B30 59.6
B24 B29 H29 119.3(9)
B28 B29 H29 121.0(9)
B33 B29 H29 124.2(9)
B25 B29 H29 120.9(9)
B30 B29 H29 124.0(9)
B25 B30 B26 60.0
B25 B30 B33 108.1
B26 B30 B33 108.1
B25 B30 B29 60.2
B26 B30 B29 108.3
B33 B30 B29 60.0
B25 B30 B31 108.0
B26 B30 B31 59.8
B33 B30 B31 60.3
B29 B30 B31 108.3
B25 B30 H30 119.7(8)
B26 B30 H30 121.5(8)
B33 B30 H30 123.0(8)
B29 B30 H30 120.5(9)
B31 B30 H30 123.5(9)
B27 B31 B26 59.9
B27 B31 B32 60.0
B26 B31 B32 107.8
B27 B31 B30 107.4
B26 B31 B30 59.7
B32 B31 B30 107.4
B27 B31 B33 107.6
B26 B31 B33 107.4
B32 B31 B33 59.9
B30 B31 B33 59.6
B27 B31 H31 120.4(10)
B26 B31 H31 121.7(10)
B32 B31 H31 121.1(10)
B30 B31 H31 123.6(10)
B33 B31 H31 123.1(10)
C23 B32 B27 59.4
C23 B32 B28 58.7
B27 B32 B28 108.2
C23 B32 B31 105.1
B27 B32 B31 59.3
B28 B32 B31 108.2
C23 B32 B33 104.6
B27 B32 B33 107.4
B28 B32 B33 59.7
B31 B32 B33 60.3
C23 B32 H32 117.7(9)
B27 B32 H32 117.8(10)
B28 B32 H32 120.6(10)
B31 B32 H32 126.5(10)
B33 B32 H32 129.0(10)
B28 B33 B30 108.1
B28 B33 B29 60.1
B30 B33 B29 60.1
B28 B33 B32 60.0
B30 B33 B32 107.8
B29 B33 B32 108.0
B28 B33 B31 108.1
B30 B33 B31 60.1
B29 B33 B31 108.3
B32 B33 B31 59.9
B28 B33 H33 121.1(9)
B30 B33 H33 122.5(8)
B29 B33 H33 122.0(9)
B32 B33 H33 121.2(9)
B31 B33 H33 121.6(9)
C35 C34 C35' 27.20(14)
C35 C34 C22 115.50(16)
C35' C34 C22 116.08(16)
C36 C35 C34 126.3(5)
C35 C36 C37 128.4(5)
C38 C37 C42 120.0
C38 C37 C36 120.2(4)
C42 C37 C36 119.8(4)
C37 C38 C39 120.0
C38 C39 C40 120.0
C41 C40 C39 120.0
C40 C41 C42 120.0
C41 C42 C37 120.0
C36' C35' C34 127.3(6)
C35' C36' C37' 127.7(5)
C38' C37' C42' 120.0
C38' C37' C36' 118.7(4)
C42' C37' C36' 121.3(4)
C39' C38' C37' 120.0
C38' C39' C40' 120.0
C41' C40' C39' 120.0
C40' C41' C42' 120.0
C41' C42' C37' 120.0

loop_
_geom_bond_atom_site_label_1
_geom_bond_atom_site_label_2
_geom_bond_distance
C1 C13 1.529(2)
C1 C2 1.6455(19)
C1 B4 1.703(2)
C1 B5 1.710(2)
C1 B3 1.729(2)
C1 B6 1.733(2)
C2 B7 1.696(2)
C2 B11 1.698(2)
C2 B6 1.709(2)
C2 B3 1.712(2)
C2 H2 0.961(17)
B3 B8 1.761(3)
B3 B4 1.773(2)
B3 B7 1.779(2)
B3 H3 1.087(17)
B4 B9 1.774(2)
B4 B5 1.776(3)
B4 B8 1.778(3)
B4 H4 1.109(17)
B5 B9 1.775(3)
B5 B6 1.775(2)
B5 B10 1.780(2)
B5 H5 1.068(17)
B6 B10 1.761(3)
B6 B11 1.773(3)
B6 H6 1.088(18)
B7 B11 1.776(3)
B7 B12 1.779(3)
B7 B8 1.783(3)
B7 H7 1.095(18)
B8 B9 1.790(3)
B8 B12 1.792(3)
B8 H8 1.12(2)
B9 B12 1.782(3)
B9 B10 1.787(3)
B9 H9 1.095(17)
B10 B11 1.776(3)
B10 B12 1.786(3)
B10 H10 1.078(18)
B11 B12 1.773(3)
B11 H11 1.111(18)
B12 H12 1.101(19)
C13 C14' 1.488(2)
C13 C14 1.494(3)
C14 C15 1.323(3)
C15 C16 1.488(2)
C16 C17 1.3900
C16 C21 1.3900
C17 C18 1.3900
C18 C19 1.3900
C19 C20 1.3900
C20 C21 1.3900
C14' C15' 1.2984
C15' C16' 1.477(2)
C16' C17' 1.3900
C16' C21' 1.3900
C17' C18' 1.3900
C18' C19' 1.3900
C19' C20' 1.3900
C20' C21' 1.3900
C22 C34 1.5300
C22 C23 1.6628
C22 B25 1.7051
C22 B26 1.7092
C22 B24 1.7181
C22 B27 1.7192
C23 B32 1.7065
C23 B24 1.7076
C23 B28 1.7098
C23 B27 1.7234
C23 H23 1.055(18)
B24 B29 1.7554
B24 B25 1.7637
B24 B28 1.7727
B24 H24 1.048(18)
B25 B30 1.7706
B25 B26 1.7731
B25 B29 1.7808
B25 H25 1.083(18)
B26 B27 1.7631
B26 B30 1.7741
B26 B31 1.7764
B26 H26 1.086(17)
B27 B31 1.7570
B27 B32 1.7700
B27 H27 1.054(18)
B28 B33 1.7721
B28 B32 1.7778
B28 B29 1.7785
B28 H28 1.069(18)
B29 B33 1.7794
B29 B30 1.7811
B29 H29 1.097(18)
B30 B33 1.7784
B30 B31 1.7880
B30 H30 1.116(17)
B31 B32 1.7833
B31 B33 1.7914
B31 H31 1.069(19)
B32 B33 1.7834
B32 H32 1.066(18)
B33 H33 1.099(17)
C34 C35 1.464(5)
C34 C35' 1.482(6)
C35 C36 1.329(8)
C35 H35 0.9300
C36 C37 1.469(5)
C36 H36 0.9300
C37 C38 1.3900
C37 C42 1.3900
C38 C39 1.3900
C39 C40 1.3900
C40 C41 1.3900
C41 C42 1.3900
C35' C36' 1.312(9)
C36' C37' 1.478(5)
C37' C38' 1.3900
C37' C42' 1.3900
C38' C39' 1.3900
C39' C40' 1.3900
C40' C41' 1.3900
C41' C42' 1.3900
